data_4324953
loop_
_publ_author_name
'Caroline M. Knapp'
'Charlotte S. Jackson'
'Joseph S. Large'
'Amber L. Thompson'
'Jose M. Goicoechea'

_publ_contact_author 'Jos\'e M. Goicoechea'
_publ_contact_author_email jose.goicoechea@chem.ox.ac.uk
_publ_contact_author_fax '+44 1865 272690'
_publ_contact_author_phone '+44 1865 275961'
_publ_section_title
;
 Heteroatomic Molecular Clusters Derived from Group 15 Zintl Ion Cages:
 Synthesis and Isolation of [M2(HP7)2]2- (M = Ag, Au), Two Novel Cluster
 Anions Exhibiting Metallophilic Interactions
;
_journal_name_full 'Inorganic Chemistry'
_journal_page_first 4021
_journal_page_last 4028
_journal_paper_doi 10.1021/ic102516g
_journal_volume 50
_journal_year 2011
_chemical_formula_moiety 'C18 H36 K N2 O6, 0.5(Ag2 H2 P14)'
_chemical_formula_sum 'C18 H37 Ag K N2 O6 P7'
_chemical_formula_weight 741.28
_space_group_IT_number 13
_symmetry_cell_setting monoclinic
_symmetry_space_group_name_Hall '-P 2yac'
_symmetry_space_group_name_H-M 'P 1 2/n 1'
_atom_sites_solution_hydrogens geom
_atom_sites_solution_primary direct
_audit_creation_date 10-06-03
_audit_creation_method CRYSTALS_ver_14.06
_cell_angle_alpha 90
_cell_angle_beta 103.2695(18)
_cell_angle_gamma 90
_cell_formula_units_Z 4
_cell_length_a 14.4314(6)
_cell_length_b 10.7798(3)
_cell_length_c 19.9491(9)
_cell_measurement_reflns_used 7445
_cell_measurement_temperature 150
_cell_measurement_theta_max 31.7
_cell_measurement_theta_min 1.8
_cell_volume 3020.6(2)
_computing_cell_refinement 'CrystalClear-SM Expert 2.0 r4 (Rigaku, 2009)'
_computing_data_collection 'CrystalClear-SM Expert 2.0 r4 (Rigaku, 2009)'
_computing_data_reduction 'CrystalClear-SM Expert 2.0 r4 (Rigaku, 2009)'
_computing_molecular_graphics 'CAMERON (Watkin et al., 1996)'
_computing_publication_material 'CRYSTALS (Betteridge et al., 2003)'
_computing_structure_refinement 'CRYSTALS (Betteridge et al., 2003)'
_computing_structure_solution 'isomorphous replacement'
_diffrn_ambient_temperature 150
_diffrn_detector CCD
_diffrn_measured_fraction_theta_full 0.969
_diffrn_measured_fraction_theta_max 0.883
_diffrn_measurement_details
;
scan:
    Number of images: 175
               Slice: -60.0000 - 115.0000
         Image width: 1.0000
            Exp time: 1.5000
       Rotation axis: Omega
               Omega: 0.0000
               Kappa: 0.0000
                 Phi: 0.0000
                 XTD: 59.6267
              2theta: 30.0740
scan:
    Number of images: 120
               Slice: -60.0000 - 60.0000
         Image width: 1.0000
            Exp time: 1.5000
       Rotation axis: Omega
               Omega: 0.0000
               Kappa: -50.0000
                 Phi: 0.0000
                 XTD: 59.6267
              2theta: 30.0740
scan:
    Number of images: 120
               Slice: -60.0000 - 60.0000
         Image width: 1.0000
            Exp time: 1.5000
       Rotation axis: Omega
               Omega: 0.0000
               Kappa: -50.0000
                 Phi: 120.0000
                 XTD: 59.6267
              2theta: 30.0740
scan:
    Number of images: 120
               Slice: -60.0000 - 60.0000
         Image width: 1.0000
            Exp time: 1.5000
       Rotation axis: Omega
               Omega: 0.0000
               Kappa: -50.0000
                 Phi: 240.0000
                 XTD: 59.6267
              2theta: 30.0740

;
_diffrn_measurement_device 'CrystalLogic Kappa (3 circle)'
_diffrn_measurement_device_type 'Rigaku Saturn724+ (2x2 bin mode)'
_diffrn_measurement_method 'profile data from \w-scans'
_diffrn_measurement_specimen_support Fiber
_diffrn_orient_matrix_type d*Trek
_diffrn_orient_matrix_UB_11 0.023264
_diffrn_orient_matrix_UB_12 -0.033652
_diffrn_orient_matrix_UB_13 -0.058266
_diffrn_orient_matrix_UB_21 0.004359
_diffrn_orient_matrix_UB_22 -0.079478
_diffrn_orient_matrix_UB_23 0.047643
_diffrn_orient_matrix_UB_31 -0.043454
_diffrn_orient_matrix_UB_32 -0.015928
_diffrn_orient_matrix_UB_33 -0.022595
_diffrn_radiation_monochromator Synchrotron
_diffrn_radiation_type Synchrotron
_diffrn_radiation_wavelength 0.68890
_diffrn_reflns_av_R_equivalents 0.208
_diffrn_reflns_limit_h_max 20
_diffrn_reflns_limit_h_min -21
_diffrn_reflns_limit_k_max 16
_diffrn_reflns_limit_k_min 0
_diffrn_reflns_limit_l_max 29
_diffrn_reflns_limit_l_min 0
_diffrn_reflns_number 37238
_diffrn_reflns_theta_full 25.066
_diffrn_reflns_theta_max 31.729
_diffrn_reflns_theta_min 1.534
_diffrn_source Synchrotron
_diffrn_standards_number 0
_exptl_absorpt_coefficient_mu 1.211
_exptl_absorpt_correction_T_max 0.99
_exptl_absorpt_correction_T_min 0.38
_exptl_absorpt_correction_type multi-scan
_exptl_absorpt_process_details 'CrystalClear-SM Expert 2.0 r4 (Rigaku, 2009)'
_exptl_crystal_colour clear_pale_yellow
_exptl_crystal_density_diffrn 1.630
_exptl_crystal_description plate
_exptl_crystal_F_000 1512.000
_exptl_crystal_size_max 0.02
_exptl_crystal_size_mid 0.02
_exptl_crystal_size_min 0.01
_refine_diff_density_max 1.57
_refine_diff_density_min -1.76
_refine_ls_extinction_method none
_refine_ls_goodness_of_fit_ref 1.0003
_refine_ls_hydrogen_treatment none
_refine_ls_matrix_type full
_refine_ls_number_parameters 324
_refine_ls_number_reflns 4667
_refine_ls_number_restraints 0
_refine_ls_R_factor_all 0.1257
_refine_ls_R_factor_gt 0.1003
_refine_ls_shift/su_max 0.0003574
_refine_ls_shift/su_mean 0.0000147
_refine_ls_structure_factor_coef F
_refine_ls_weighting_details
;
 Method, part 1, Chebychev polynomial, (Watkin, 1994, Prince, 1982) 
 [weight] = 1.0/[A~0~*T~0~(x)+A~1~*T~1~(x) ... +A~n-1~]*T~n-1~(x)] 
 where A~i~ are the Chebychev coefficients listed below and x= Fcalc/Fmax 
 Method = Robust Weighting (Prince, 1982) 
 W = [weight] * [1-(deltaF/6*sigmaF)^2^]^2^ 
 A~i~ are: 
 8.04 5.27 5.92 1.62 
;
_refine_ls_weighting_scheme calc
_refine_ls_wR_factor_all 0.1451
_refine_ls_wR_factor_gt 0.1124
_refine_ls_wR_factor_ref 0.1124
_reflns_limit_h_max 20
_reflns_limit_h_min -21
_reflns_limit_k_max 16
_reflns_limit_k_min 0
_reflns_limit_l_max 29
_reflns_limit_l_min 0
_reflns_number_gt 4667
_reflns_number_total 9950
_reflns_threshold_expression I>2.0\s(I)
_oxford_diffrn_Wilson_B_factor 1.89
_oxford_diffrn_Wilson_scale 1.76
_oxford_refine_ls_r_factor_ref 0.1003
_oxford_refine_ls_scale 0.840(3)
_oxford_reflns_number_all 6175
_oxford_reflns_threshold_expression_ref I>2.0\s(I)
_oxford_structure_analysis_title DIA0086
_cod_data_source_file ic102516g_si_002_1.cif
_cod_data_source_block 1b
_cod_original_sg_symbol_H-M 'P 1 2/n 1 '
_cod_database_code 4324953

loop_
_symmetry_equiv_pos_as_xyz
x,y,z
-x,-y,-z
-x+1/2,y,-z+1/2
x+1/2,-y,z+1/2

loop_
_atom_site_label
_atom_site_type_symbol
_atom_site_fract_x
_atom_site_fract_y
_atom_site_fract_z
_atom_site_U_iso_or_equiv
_atom_site_occupancy
_atom_site_adp_type
_atom_site_refinement_flags_posn
_atom_site_refinement_flags_occupancy
_atom_site_disorder_assembly
_atom_site_disorder_group
Ag1 Ag 0.01135(4) 0.63270(6) 0.48785(3) 0.0326 0.9426(16) Uani D P 1 1
Ag11 Ag 0.0560(8) 0.6051(9) 0.5225(6) 0.0326 0.0574(16) Uani . P 1 2
P1 P -0.03390(14) 0.5678(2) 0.65551(11) 0.0367 1.0000 Uani . . . .
P2 P -0.09190(14) 0.39585(19) 0.60578(12) 0.0373 1.0000 Uani . . . .
P3 P -0.06425(14) 0.70930(19) 0.57620(12) 0.0370 1.0000 Uani . . . .
P4 P -0.1486(3) 0.6229(6) 0.7005(2) 0.0668 0.841(10) Uani . P 2 1
P41 P -0.1608(15) 0.542(3) 0.6982(11) 0.0668 0.159(10) Uani . P 2 2
P5 P -0.22890(14) 0.4621(2) 0.54791(12) 0.0389 1.0000 Uani . . . .
P6 P -0.21141(14) 0.6621(2) 0.52950(11) 0.0354 1.0000 Uani . . . .
P7 P -0.27020(15) 0.6021(2) 0.61775(13) 0.0401 1.0000 Uani . . . .
K1 K 0.35178(10) 0.13057(15) 0.60190(8) 0.0301 1.0000 Uani . . . .
N11 N 0.5027(4) 0.3160(6) 0.6239(4) 0.0366 1.0000 Uani . . . .
N12 N 0.2062(5) -0.0641(7) 0.5835(5) 0.0490 1.0000 Uani . . . .
O11 O 0.3205(4) 0.3595(6) 0.6622(3) 0.0475 1.0000 Uani . . . .
O12 O 0.1687(4) 0.1944(7) 0.6167(3) 0.0463 1.0000 Uani . . . .
O13 O 0.4331(4) 0.1877(5) 0.4937(3) 0.0363 1.0000 Uani . . . .
O14 O 0.3143(5) -0.0169(6) 0.4757(3) 0.0458 1.0000 Uani . . . .
O15 O 0.5366(4) 0.0749(6) 0.6943(3) 0.0416 1.0000 Uani . . . .
O16 O 0.3782(5) -0.0787(6) 0.6969(4) 0.0511 1.0000 Uani . . . .
C101 C 0.4811(6) 0.4161(8) 0.6687(5) 0.0472 1.0000 Uani . . . .
H1011 H 0.4965 0.3854 0.7155 0.0619 1.0000 Uiso R . . .
H1012 H 0.5201 0.4875 0.6654 0.0618 1.0000 Uiso R . . .
C102 C 0.3799(7) 0.4586(9) 0.6531(5) 0.0529 1.0000 Uani . . . .
H1021 H 0.3609 0.4905 0.6066 0.0579 1.0000 Uiso R . . .
H1022 H 0.3705 0.5238 0.6850 0.0581 1.0000 Uiso R . . .
C103 C 0.2235(7) 0.3974(12) 0.6531(6) 0.0632 1.0000 Uani . . . .
H1031 H 0.2169 0.4627 0.6848 0.0649 1.0000 Uiso R . . .
H1032 H 0.2003 0.4273 0.6064 0.0647 1.0000 Uiso R . . .
C104 C 0.1644(6) 0.2903(13) 0.6653(5) 0.0626 1.0000 Uani . . . .
H1041 H 0.0985 0.3140 0.6598 0.0650 1.0000 Uiso R . . .
H1042 H 0.1877 0.2608 0.7118 0.0650 1.0000 Uiso R . . .
C105 C 0.1045(7) 0.0954(13) 0.6210(6) 0.0675 1.0000 Uani . . . .
H1051 H 0.1174 0.0600 0.6666 0.0729 1.0000 Uiso R . . .
H1052 H 0.0403 0.1285 0.6095 0.0730 1.0000 Uiso R . . .
C106 C 0.1143(7) -0.0007(11) 0.5711(8) 0.0725 1.0000 Uani . . . .
H1061 H 0.1047 0.0381 0.5264 0.0759 1.0000 Uiso R . . .
H1062 H 0.0672 -0.0638 0.5709 0.0760 1.0000 Uiso R . . .
C107 C 0.5030(6) 0.3682(7) 0.5566(5) 0.0440 1.0000 Uani . . . .
H1071 H 0.4442 0.4132 0.5400 0.0517 1.0000 Uiso R . . .
H1072 H 0.5564 0.4237 0.5609 0.0522 1.0000 Uiso R . . .
C108 C 0.5091(6) 0.2738(8) 0.5018(5) 0.0448 1.0000 Uani . . . .
H1081 H 0.5690 0.2306 0.5151 0.0521 1.0000 Uiso R . . .
H1082 H 0.5064 0.3163 0.4590 0.0520 1.0000 Uiso R . . .
C109 C 0.4234(7) 0.1128(9) 0.4345(5) 0.0480 1.0000 Uani . . . .
H1091 H 0.4314 0.1632 0.3964 0.0551 1.0000 Uiso R . . .
H1092 H 0.4737 0.0515 0.4438 0.0552 1.0000 Uiso R . . .
C110 C 0.3283(7) 0.0528(8) 0.4192(5) 0.0456 1.0000 Uani . . . .
H1101 H 0.3240 0.0004 0.3796 0.0617 1.0000 Uiso R . . .
H1102 H 0.2788 0.1153 0.4090 0.0617 1.0000 Uiso R . . .
C111 C 0.2231(8) -0.0698(11) 0.4624(6) 0.0679 1.0000 Uani . . . .
H1111 H 0.1738 -0.0080 0.4499 0.0789 1.0000 Uiso R . . .
H1112 H 0.2186 -0.1276 0.4247 0.0791 1.0000 Uiso R . . .
C112 C 0.2096(9) -0.1415(10) 0.5247(7) 0.0685 1.0000 Uani . . . .
H1121 H 0.2641 -0.1947 0.5395 0.0840 1.0000 Uiso R . . .
H1122 H 0.1518 -0.1910 0.5110 0.0837 1.0000 Uiso R . . .
C113 C 0.5963(6) 0.2606(9) 0.6539(6) 0.0529 1.0000 Uani . . . .
H1131 H 0.6178 0.2134 0.6194 0.0677 1.0000 Uiso R . . .
H1132 H 0.6414 0.3262 0.6686 0.0679 1.0000 Uiso R . . .
C114 C 0.5960(7) 0.1798(10) 0.7144(5) 0.0566 1.0000 Uani . . . .
H1141 H 0.5706 0.2269 0.7479 0.0772 1.0000 Uiso R . . .
H1142 H 0.6608 0.1529 0.7341 0.0772 1.0000 Uiso R . . .
C115 C 0.5341(7) -0.0051(12) 0.7517(5) 0.0623 1.0000 Uani . . . .
H1151 H 0.5982 -0.0301 0.7716 0.0861 1.0000 Uiso R . . .
H1152 H 0.5087 0.0398 0.7858 0.0858 1.0000 Uiso R . . .
C116 C 0.4735(7) -0.1145(11) 0.7273(6) 0.0618 1.0000 Uani . . . .
H1161 H 0.4747 -0.1684 0.7662 0.0869 1.0000 Uiso R . . .
H1162 H 0.5000 -0.1592 0.6936 0.0870 1.0000 Uiso R . . .
C117 C 0.3208(8) -0.1827(10) 0.6737(7) 0.0649 1.0000 Uani . . . .
H1171 H 0.3452 -0.2213 0.6376 0.0838 1.0000 Uiso R . . .
H1172 H 0.3226 -0.2399 0.7111 0.0841 1.0000 Uiso R . . .
C118 C 0.2200(7) -0.1433(11) 0.6454(7) 0.0667 1.0000 Uani . . . .
H1181 H 0.1969 -0.0982 0.6801 0.0809 1.0000 Uiso R . . .
H1182 H 0.1823 -0.2183 0.6337 0.0810 1.0000 Uiso R . . .
H41 H -0.1317 0.5536 0.7446 0.0829 0.841(10) Uiso R P 2 1
H411 H -0.1564 0.6014 0.7462 0.0829 0.159(10) Uiso R P 2 2

loop_
_atom_site_aniso_label
_atom_site_aniso_U_11
_atom_site_aniso_U_22
_atom_site_aniso_U_33
_atom_site_aniso_U_23
_atom_site_aniso_U_13
_atom_site_aniso_U_12
Ag1 0.0285(3) 0.0301(3) 0.0417(4) -0.0009(3) 0.0133(3) -0.0010(2)
Ag11 0.0285(3) 0.0301(3) 0.0417(4) -0.0009(3) 0.0133(3) -0.0010(2)
P1 0.0278(9) 0.0463(12) 0.0364(11) -0.0045(9) 0.0083(8) -0.0005(8)
P2 0.0305(9) 0.0335(10) 0.0478(12) 0.0023(9) 0.0086(8) 0.0036(8)
P3 0.0329(10) 0.0324(10) 0.0493(12) -0.0033(9) 0.0168(9) -0.0059(8)
P4 0.0474(16) 0.100(4) 0.0536(18) -0.003(2) 0.0123(14) 0.008(2)
P41 0.0474(16) 0.100(4) 0.0536(18) -0.003(2) 0.0123(14) 0.008(2)
P5 0.0297(9) 0.0371(10) 0.0489(12) -0.0043(9) 0.0066(8) -0.0047(8)
P6 0.0294(9) 0.0401(11) 0.0377(11) 0.0014(8) 0.0098(8) 0.0053(8)
P7 0.0345(10) 0.0438(12) 0.0479(13) 0.0015(9) 0.0213(9) 0.0001(8)
K1 0.0266(7) 0.0323(8) 0.0340(8) 0.0016(6) 0.0123(6) 0.0011(6)
N11 0.024(3) 0.033(3) 0.051(4) -0.008(3) 0.005(3) -0.003(2)
N12 0.038(4) 0.038(4) 0.074(6) 0.012(4) 0.019(4) -0.010(3)
O11 0.036(3) 0.058(4) 0.045(3) -0.013(3) 0.001(2) 0.025(3)
O12 0.031(3) 0.069(4) 0.045(3) 0.008(3) 0.021(2) 0.010(3)
O13 0.039(3) 0.037(3) 0.039(3) -0.006(2) 0.022(2) -0.002(2)
O14 0.051(3) 0.035(3) 0.047(3) -0.001(3) 0.001(3) -0.003(3)
O15 0.040(3) 0.056(4) 0.028(3) 0.004(3) 0.007(2) 0.015(3)
O16 0.051(4) 0.052(4) 0.057(4) 0.025(3) 0.025(3) 0.017(3)
C101 0.047(5) 0.036(4) 0.049(5) -0.017(4) -0.006(4) 0.000(4)
C102 0.051(5) 0.047(5) 0.053(5) -0.017(4) -0.004(4) 0.014(4)
C103 0.044(5) 0.088(8) 0.052(6) -0.031(6) 0.000(4) 0.033(5)
C104 0.027(4) 0.122(10) 0.039(5) 0.005(6) 0.009(4) 0.030(5)
C105 0.040(5) 0.099(9) 0.074(8) 0.051(7) 0.035(5) 0.026(5)
C106 0.030(4) 0.068(7) 0.116(10) 0.032(7) 0.008(5) -0.009(4)
C107 0.036(4) 0.032(4) 0.064(6) 0.006(4) 0.012(4) -0.010(3)
C108 0.045(4) 0.041(5) 0.057(5) 0.003(4) 0.028(4) -0.008(4)
C109 0.063(6) 0.049(5) 0.038(5) -0.003(4) 0.024(4) 0.013(4)
C110 0.058(5) 0.041(4) 0.039(5) -0.008(4) 0.013(4) 0.003(4)
C111 0.060(6) 0.060(6) 0.072(7) -0.015(6) -0.009(5) -0.023(5)
C112 0.072(7) 0.047(6) 0.085(8) -0.006(5) 0.016(6) -0.030(5)
C113 0.027(4) 0.043(5) 0.084(7) -0.005(5) 0.003(4) -0.001(3)
C114 0.047(5) 0.061(6) 0.052(6) -0.015(5) -0.008(4) 0.015(5)
C115 0.043(5) 0.105(9) 0.047(5) 0.031(6) 0.027(4) 0.041(6)
C116 0.048(5) 0.089(8) 0.058(6) 0.053(6) 0.031(5) 0.031(5)
C117 0.074(7) 0.046(5) 0.083(8) 0.026(6) 0.035(6) 0.009(5)
C118 0.045(5) 0.059(6) 0.101(9) 0.026(6) 0.026(6) -0.011(4)

loop_
_atom_type_symbol
_atom_type_scat_dispersion_real
_atom_type_scat_dispersion_imag
_atom_type_scat_Cromer_Mann_a1
_atom_type_scat_Cromer_Mann_b1
_atom_type_scat_Cromer_Mann_a2
_atom_type_scat_Cromer_Mann_b2
_atom_type_scat_Cromer_Mann_a3
_atom_type_scat_Cromer_Mann_b3
_atom_type_scat_Cromer_Mann_a4
_atom_type_scat_Cromer_Mann_b4
_atom_type_scat_Cromer_Mann_c
_atom_type_scat_source
C 0.0020 0.0020 2.3100 20.8439 1.0200 10.2075 1.5886 0.5687 0.8650 51.6512 0.2156 'International Tables Vol C 4.2.6.8 and 6.1.1.4'
N 0.0040 0.0030 12.2126 0.0057 3.1322 9.8933 2.0125 28.9975 1.1663 0.5826 -11.5290 'International Tables Vol C 4.2.6.8 and 6.1.1.4'
O 0.0070 0.0060 3.0485 13.2771 2.2868 5.7011 1.5463 0.3239 0.8670 32.9089 0.2508 'International Tables Vol C 4.2.6.8 and 6.1.1.4'
P 0.0850 0.0890 6.4345 1.9067 4.1791 27.1570 1.7800 0.5260 1.4908 68.1645 1.1149 'International Tables Vol C 4.2.6.8 and 6.1.1.4'
K 0.1720 0.2360 8.2186 12.7949 7.4398 0.7748 1.0519 213.1870 0.8659 41.6841 1.4228 'International Tables Vol C 4.2.6.8 and 6.1.1.4'
Ag -1.1470 1.0440 19.2808 0.6446 16.6885 7.4726 4.8045 24.6605 1.0463 99.8156 5.1790 'International Tables Vol C 4.2.6.8 and 6.1.1.4'
H 0.0000 0.0000 0.4930 10.5109 0.3229 26.1257 0.1402 3.1424 0.0408 57.7998 0.0030 'International Tables Vol C 4.2.6.8 and 6.1.1.4'

loop_
_geom_angle_atom_site_label_1
_geom_angle_site_symmetry_1
_geom_angle_atom_site_label_2
_geom_angle_atom_site_label_3
_geom_angle_site_symmetry_3
_geom_angle
_geom_angle_publ_flag
P2 2_566 Ag1 Ag1 2_566 95.43(6) yes
P2 2_566 Ag1 P3 . 167.32(8) yes
Ag1 2_566 Ag1 P3 . 97.25(6) yes
P2 2_566 Ag11 P5 2_566 41.83(16) yes
P2 2_566 Ag11 Ag11 2_566 85.2(5) yes
P5 2_566 Ag11 Ag11 2_566 97.2(5) yes
P2 2_566 Ag11 P1 . 165.5(4) yes
P5 2_566 Ag11 P1 . 145.9(4) yes
Ag11 2_566 Ag11 P1 . 81.5(4) yes
P2 2_566 Ag11 P3 . 134.7(5) yes
P5 2_566 Ag11 P3 . 166.3(4) yes
Ag11 2_566 Ag11 P3 . 95.4(5) yes
P1 . Ag11 P3 . 42.04(18) yes
Ag11 . P1 P2 . 85.2(2) yes
Ag11 . P1 P3 . 50.7(2) yes
P2 . P1 P3 . 105.92(12) yes
Ag11 . P1 P4 . 143.5(3) yes
P2 . P1 P4 . 100.03(19) yes
P3 . P1 P4 . 93.68(17) yes
Ag11 . P1 P2 . 85.2(2) yes
Ag11 . P1 P3 . 50.7(2) yes
P2 . P1 P3 . 105.92(12) yes
Ag11 . P1 P41 . 148.9(6) yes
P2 . P1 P41 . 78.6(9) yes
P3 . P1 P41 . 108.9(7) yes
P1 . P2 Ag1 2_566 104.82(11) yes
P1 . P2 P5 . 99.81(11) yes
Ag1 2_566 P2 P5 . 99.82(11) yes
Ag11 2_566 P2 P1 . 107.2(2) yes
Ag11 2_566 P2 P5 . 81.3(3) yes
P1 . P2 P5 . 99.81(11) yes
P1 . P3 Ag1 . 103.99(10) yes
P1 . P3 P6 . 99.32(11) yes
Ag1 . P3 P6 . 99.64(10) yes
P1 . P3 Ag11 . 87.3(3) yes
P1 . P3 P6 . 99.32(11) yes
Ag11 . P3 P6 . 114.6(3) yes
P1 . P4 P7 . 103.03(19) yes
P1 . P4 H41 . 95.4 no
P7 . P4 H41 . 121.5 no
P1 . P41 P7 . 102.3(10) yes
P1 . P41 H411 . 111.2 no
P7 . P41 H411 . 111.1 no
P2 . P5 Ag11 2_566 56.9(2) yes
P2 . P5 P6 . 106.54(11) yes
Ag11 2_566 P5 P6 . 91.0(2) yes
P2 . P5 P7 . 103.44(13) yes
Ag11 2_566 P5 P7 . 140.6(2) yes
P6 . P5 P7 . 60.02(10) yes
P5 . P6 P3 . 107.11(11) yes
P5 . P6 P7 . 60.31(10) yes
P3 . P6 P7 . 104.01(12) yes
P5 . P7 P6 . 59.68(10) yes
P5 . P7 P4 . 105.39(16) yes
P6 . P7 P4 . 100.77(16) yes
P5 . P7 P6 . 59.68(10) yes
P5 . P7 P41 . 90.4(8) yes
P6 . P7 P41 . 110.0(7) yes
C101 . N11 C107 . 108.6(7) yes
C101 . N11 C113 . 110.6(7) yes
C107 . N11 C113 . 109.6(7) yes
C106 . N12 C112 . 109.3(10) yes
C106 . N12 C118 . 110.8(9) yes
C112 . N12 C118 . 108.7(9) yes
C102 . O11 C103 . 112.0(8) yes
C104 . O12 C105 . 111.7(8) yes
C108 . O13 C109 . 113.2(7) yes
C110 . O14 C111 . 111.6(8) yes
C114 . O15 C115 . 112.1(8) yes
C116 . O16 C117 . 111.3(8) yes
N11 . C101 H1011 . 107.4 no
N11 . C101 H1012 . 109.5 no
H1011 . C101 H1012 . 109.3 no
N11 . C101 C102 . 115.5(7) yes
H1011 . C101 C102 . 107.6 no
H1012 . C101 C102 . 107.4 no
C101 . C102 O11 . 109.6(8) yes
C101 . C102 H1021 . 110.8 no
O11 . C102 H1021 . 110.2 no
C101 . C102 H1022 . 111.1 no
O11 . C102 H1022 . 106.4 no
H1021 . C102 H1022 . 108.5 no
O11 . C103 H1031 . 111.4 no
O11 . C103 H1032 . 109.2 no
H1031 . C103 H1032 . 108.8 no
O11 . C103 C104 . 109.8(9) yes
H1031 . C103 C104 . 108.2 no
H1032 . C103 C104 . 109.3 no
C103 . C104 O12 . 109.5(8) yes
C103 . C104 H1041 . 111.2 no
O12 . C104 H1041 . 108.0 no
C103 . C104 H1042 . 109.1 no
O12 . C104 H1042 . 110.7 no
H1041 . C104 H1042 . 108.4 no
O12 . C105 H1051 . 111.5 no
O12 . C105 H1052 . 107.9 no
H1051 . C105 H1052 . 109.5 no
O12 . C105 C106 . 108.8(8) yes
H1051 . C105 C106 . 109.5 no
H1052 . C105 C106 . 109.6 no
C105 . C106 N12 . 116.1(10) yes
C105 . C106 H1061 . 107.8 no
N12 . C106 H1061 . 106.9 no
C105 . C106 H1062 . 109.0 no
N12 . C106 H1062 . 106.4 no
H1061 . C106 H1062 . 110.5 no
N11 . C107 H1071 . 108.8 no
N11 . C107 H1072 . 109.2 no
H1071 . C107 H1072 . 109.9 no
N11 . C107 C108 . 114.8(7) yes
H1071 . C107 C108 . 106.4 no
H1072 . C107 C108 . 107.7 no
C107 . C108 O13 . 110.5(7) yes
C107 . C108 H1081 . 108.9 no
O13 . C108 H1081 . 109.7 no
C107 . C108 H1082 . 108.9 no
O13 . C108 H1082 . 109.8 no
H1081 . C108 H1082 . 109.1 no
O13 . C109 H1091 . 109.4 no
O13 . C109 H1092 . 107.8 no
H1091 . C109 H1092 . 108.4 no
O13 . C109 C110 . 109.3(7) yes
H1091 . C109 C110 . 110.9 no
H1092 . C109 C110 . 111.0 no
C109 . C110 O14 . 111.4(8) yes
C109 . C110 H1101 . 107.9 no
O14 . C110 H1101 . 110.5 no
C109 . C110 H1102 . 110.0 no
O14 . C110 H1102 . 107.9 no
H1101 . C110 H1102 . 109.2 no
O14 . C111 H1111 . 111.8 no
O14 . C111 H1112 . 107.5 no
H1111 . C111 H1112 . 109.1 no
O14 . C111 C112 . 110.2(9) yes
H1111 . C111 C112 . 109.9 no
H1112 . C111 C112 . 108.1 no
C111 . C112 N12 . 113.9(9) yes
C111 . C112 H1121 . 107.8 no
N12 . C112 H1121 . 105.7 no
C111 . C112 H1122 . 108.3 no
N12 . C112 H1122 . 110.8 no
H1121 . C112 H1122 . 110.3 no
N11 . C113 H1131 . 109.8 no
N11 . C113 H1132 . 108.7 no
H1131 . C113 H1132 . 107.4 no
N11 . C113 C114 . 113.2(8) yes
H1131 . C113 C114 . 109.4 no
H1132 . C113 C114 . 108.2 no
C113 . C114 O15 . 110.6(7) yes
C113 . C114 H1141 . 108.8 no
O15 . C114 H1141 . 108.1 no
C113 . C114 H1142 . 108.7 no
O15 . C114 H1142 . 109.8 no
H1141 . C114 H1142 . 110.9 no
O15 . C115 H1151 . 107.5 no
O15 . C115 H1152 . 109.9 no
H1151 . C115 H1152 . 109.4 no
O15 . C115 C116 . 109.6(9) yes
H1151 . C115 C116 . 110.6 no
H1152 . C115 C116 . 109.7 no
C115 . C116 O16 . 111.4(9) yes
C115 . C116 H1161 . 108.3 no
O16 . C116 H1161 . 110.1 no
C115 . C116 H1162 . 108.9 no
O16 . C116 H1162 . 109.5 no
H1161 . C116 H1162 . 108.6 no
O16 . C117 H1171 . 107.5 no
O16 . C117 H1172 . 110.3 no
H1171 . C117 H1172 . 110.7 no
O16 . C117 C118 . 110.2(9) yes
H1171 . C117 C118 . 109.2 no
H1172 . C117 C118 . 108.9 no
C117 . C118 N12 . 114.4(9) yes
C117 . C118 H1181 . 109.8 no
N12 . C118 H1181 . 107.8 no
C117 . C118 H1182 . 107.3 no
N12 . C118 H1182 . 108.5 no
H1181 . C118 H1182 . 109.0 no

loop_
_geom_bond_atom_site_label_1
_geom_bond_atom_site_label_2
_geom_bond_site_symmetry_2
_geom_bond_distance
_geom_bond_publ_flag
Ag1 P2 2_566 2.435(2) yes
Ag1 Ag1 2_566 2.9326(12) yes
Ag1 P3 . 2.421(2) yes
Ag11 P2 2_566 2.725(12) yes
Ag11 P5 2_566 3.215(10) yes
Ag11 Ag11 2_566 2.81(2) yes
Ag11 P1 . 3.235(11) yes
Ag11 P3 . 2.505(10) yes
P1 P2 . 2.177(3) yes
P1 P3 . 2.169(3) yes
P1 P4 . 2.140(4) yes
P1 P2 . 2.177(3) yes
P1 P3 . 2.169(3) yes
P1 P41 . 2.21(2) yes
P2 P5 . 2.169(3) yes
P2 P5 . 2.169(3) yes
P3 P6 . 2.174(3) yes
P3 P6 . 2.174(3) yes
P4 P7 . 2.127(5) yes
P4 H41 . 1.138 no
P41 P7 . 2.08(2) yes
P41 H411 . 1.140 no
P5 P6 . 2.212(3) yes
P5 P7 . 2.226(3) yes
P6 P7 . 2.219(3) yes
N11 C101 . 1.479(11) yes
N11 C107 . 1.456(12) yes
N11 C113 . 1.471(10) yes
N12 C106 . 1.462(13) yes
N12 C112 . 1.450(15) yes
N12 C118 . 1.477(14) yes
O11 C102 . 1.407(13) yes
O11 C103 . 1.429(10) yes
O12 C104 . 1.429(13) yes
O12 C105 . 1.428(14) yes
O13 C108 . 1.418(10) yes
O13 C109 . 1.411(11) yes
O14 C110 . 1.406(11) yes
O14 C111 . 1.403(12) yes
O15 C114 . 1.420(13) yes
O15 C115 . 1.440(12) yes
O16 C116 . 1.423(11) yes
O16 C117 . 1.407(14) yes
C101 H1011 . 0.969 no
C101 H1012 . 0.965 no
C101 C102 . 1.494(12) yes
C102 H1021 . 0.969 no
C102 H1022 . 0.978 no
C103 H1031 . 0.965 no
C103 H1032 . 0.970 no
C103 C104 . 1.489(18) yes
C104 H1041 . 0.966 no
C104 H1042 . 0.964 no
C105 H1051 . 0.964 no
C105 H1052 . 0.971 no
C105 C106 . 1.466(19) yes
C106 H1061 . 0.965 no
C106 H1062 . 0.961 no
C107 H1071 . 0.968 no
C107 H1072 . 0.964 no
C107 C108 . 1.512(14) yes
C108 H1081 . 0.963 no
C108 H1082 . 0.962 no
C109 H1091 . 0.962 no
C109 H1092 . 0.968 no
C109 C110 . 1.484(14) yes
C110 H1101 . 0.963 no
C110 H1102 . 0.969 no
C111 H1111 . 0.964 no
C111 H1112 . 0.968 no
C111 C112 . 1.513(18) yes
C112 H1121 . 0.964 no
C112 H1122 . 0.974 no
C113 H1131 . 0.964 no
C113 H1132 . 0.961 no
C113 C114 . 1.488(16) yes
C114 H1141 . 0.975 no
C114 H1142 . 0.972 no
C115 H1151 . 0.958 no
C115 H1152 . 0.972 no
C115 C116 . 1.483(18) yes
C116 H1161 . 0.967 no
C116 H1162 . 0.974 no
C117 H1171 . 0.965 no
C117 H1172 . 0.964 no
C117 C118 . 1.496(16) yes
C118 H1181 . 0.966 no
C118 H1182 . 0.972 no
